data_8103096
loop_
_publ_author_name
'Lin-Lin Jing'
'Hai-Bo Wang'
'Xiao-Li Sun'
'Hui-Ping Ma'
'Zheng-Ping Jia'

_publ_section_title
;
 Crystal structure of (S)-6,6'-dibromo-2,2'-diethoxy-1,1'-binaphthyl,
 C24H20Br2O2
;
_journal_issue 1
_journal_name_full 'Zeitschrift f\"ur Kristallographie - New Crystal Structures'
_journal_page_first 117
_journal_volume 226
_journal_year 2011
_chemical_formula_moiety 'C24 H20 Br2 O2'
_chemical_formula_sum 'C24 H20 Br2 O2'
_chemical_formula_weight 500.22
_chemical_name_systematic
;
(<i>S</i>)-6,6'-Dibromo-2,2'-diethoxy-1,1'-binaphthyl
;
_space_group_IT_number 19
_symmetry_cell_setting orthorhombic
_symmetry_space_group_name_Hall 'P 2ac 2ab'
_symmetry_space_group_name_H-M 'P 21 21 21'
_atom_sites_solution_hydrogens geom
_atom_sites_solution_primary direct
_atom_sites_solution_secondary difmap
_audit_creation_method SHELXL-97
_cell_angle_alpha 90.00
_cell_angle_beta 90.00
_cell_angle_gamma 90.00
_cell_formula_units_Z 4
_cell_length_a 7.4020(8)
_cell_length_b 16.6206(18)
_cell_length_c 17.3609(18)
_cell_measurement_reflns_used 3757
_cell_measurement_temperature 293(2)
_cell_measurement_theta_max 24.99
_cell_measurement_theta_min 1.70
_cell_volume 2135.8(4)
_computing_cell_refinement 'Bruker Apex II'
_computing_data_collection 'Bruker Apex II'
_computing_data_reduction SAINT-Plus
_computing_molecular_graphics 'SHELXTL (Bruker, 2001)'
_computing_publication_material 'SHELXTL (Bruker, 2001)'
_computing_structure_refinement 'SHELXL-97 (Sheldrick, 1997)'
_computing_structure_solution 'SHELXS-97 (Sheldrick, 1997)'
_diffrn_ambient_temperature 293(2)
_diffrn_measured_fraction_theta_full 1.000
_diffrn_measured_fraction_theta_max 1.000
_diffrn_measurement_device_type 'Bruker APEX II CCD'
_diffrn_measurement_method '\f and \w scans'
_diffrn_radiation_monochromator graphite
_diffrn_radiation_source 'fine-focus sealed tube'
_diffrn_radiation_type MoK\a
_diffrn_radiation_wavelength 0.71073
_diffrn_reflns_av_R_equivalents 0.0314
_diffrn_reflns_av_sigmaI/netI 0.0512
_diffrn_reflns_limit_h_max 8
_diffrn_reflns_limit_h_min -8
_diffrn_reflns_limit_k_max 19
_diffrn_reflns_limit_k_min -19
_diffrn_reflns_limit_l_max 14
_diffrn_reflns_limit_l_min -20
_diffrn_reflns_number 10628
_diffrn_reflns_theta_full 24.99
_diffrn_reflns_theta_max 24.99
_diffrn_reflns_theta_min 1.70
_diffrn_standards_decay_% 0
_diffrn_standards_interval_count 0
_diffrn_standards_interval_time 0
_diffrn_standards_number 0
_exptl_absorpt_coefficient_mu 3.812
_exptl_absorpt_correction_T_max 1.0000
_exptl_absorpt_correction_T_min 0.2974
_exptl_absorpt_correction_type multi-scan
_exptl_absorpt_process_details 'SADABS (Bruker, 2001)'
_exptl_crystal_colour colorless
_exptl_crystal_density_diffrn 1.556
_exptl_crystal_density_method 'not measured'
_exptl_crystal_description prism
_exptl_crystal_F_000 1000
_exptl_crystal_size_max 0.42
_exptl_crystal_size_mid 0.28
_exptl_crystal_size_min 0.22
_refine_diff_density_max 0.700
_refine_diff_density_min -0.424
_refine_diff_density_rms 0.074
_refine_ls_abs_structure_details 'Flack H D (1983), Acta Cryst. A39, 876-881'
_refine_ls_abs_structure_Flack -0.006(14)
_refine_ls_extinction_coef ?
_refine_ls_extinction_method none
_refine_ls_goodness_of_fit_ref 0.997
_refine_ls_hydrogen_treatment noref
_refine_ls_matrix_type full
_refine_ls_number_parameters 255
_refine_ls_number_reflns 3757
_refine_ls_number_restraints 151
_refine_ls_restrained_S_all 0.997
_refine_ls_R_factor_all 0.0678
_refine_ls_R_factor_gt 0.0458
_refine_ls_shift/su_max 0.000
_refine_ls_shift/su_mean 0.000
_refine_ls_structure_factor_coef Fsqd
_refine_ls_weighting_details 'calc w=1/[\s^2^(Fo^2^)+(0.0900P)^2^+0.0000P] where P=(Fo^2^+2Fc^2^)/3'
_refine_ls_weighting_scheme calc
_refine_ls_wR_factor_gt 0.1268
_refine_ls_wR_factor_ref 0.1391
_reflns_number_gt 2768
_reflns_number_total 3757
_reflns_threshold_expression I>2\s(I)
_cod_data_source_file 1267-3292.cff
_cod_data_source_block xb2977
_cod_depositor_comments
;
The following automatic conversions were performed:

'_symmetry_cell_setting' value 'Orthorhombic' changed to
'orthorhombic' according to
/home/saulius/struct/CIF-dictionaries/cif_core.dic dictionary named
'cif_core.dic' version 2.4.1 from 2010-06-29.

Automatic conversion script
Id: cif_fix_values 1715 2011-07-08 13:25:40Z adriana 
;
_cod_database_code 8103096

loop_
_symmetry_equiv_pos_as_xyz
'x, y, z'
'-x+1/2, -y, z+1/2'
'-x, y+1/2, -z+1/2'
'x+1/2, -y+1/2, -z'

loop_
_atom_site_label
_atom_site_type_symbol
_atom_site_fract_x
_atom_site_fract_y
_atom_site_fract_z
_atom_site_U_iso_or_equiv
_atom_site_adp_type
_atom_site_occupancy
_atom_site_symmetry_multiplicity
_atom_site_Wyckoff_symbol
_atom_site_calc_flag
_atom_site_refinement_flags
Br1 Br 0.84982(11) 0.20023(4) 0.85437(4) 0.0818(3) Uani 1 4 a d .
Br2 Br 1.26130(13) 0.67535(4) 0.39040(5) 0.0973(3) Uani 1 4 a d .
C1 C 0.8064(8) 0.2513(3) 0.7545(4) 0.0615(15) Uani 1 4 a d U
C2 C 0.8118(7) 0.2115(3) 0.6831(4) 0.0599(14) Uani 1 4 a d U
H2 H 0.8334 0.1564 0.6833 0.072 Uiso 1 4 a calc R
C3 C 0.7872(7) 0.2487(3) 0.6122(3) 0.0520(12) Uani 1 4 a d U
C4 C 0.7973(7) 0.2090(3) 0.5348(4) 0.0577(14) Uani 1 4 a d U
H4 H 0.8186 0.1538 0.5341 0.069 Uiso 1 4 a calc R
C5 C 0.7786(8) 0.2455(3) 0.4663(4) 0.0582(14) Uani 1 4 a d U
H5 H 0.7893 0.2166 0.4207 0.070 Uiso 1 4 a calc R
C6 C 0.7427(7) 0.3275(3) 0.4652(3) 0.0532(12) Uani 1 4 a d U
C7 C 0.7318(8) 0.3681(3) 0.5338(3) 0.0503(12) Uani 1 4 a d U
C8 C 0.7542(7) 0.3301(3) 0.6097(3) 0.0503(11) Uani 1 4 a d U
C9 C 0.7506(9) 0.3685(3) 0.6835(3) 0.0583(13) Uani 1 4 a d U
H9 H 0.7290 0.4236 0.6838 0.070 Uiso 1 4 a calc R
C10 C 0.7760(9) 0.3318(3) 0.7560(4) 0.0638(15) Uani 1 4 a d U
H10 H 0.7723 0.3608 0.8018 0.077 Uiso 1 4 a calc R
C11 C 0.7002(7) 0.4529(3) 0.5304(3) 0.0524(13) Uani 1 4 a d U
C12 C 0.8325(9) 0.5040(3) 0.4976(3) 0.0547(12) Uani 1 4 a d U
C13 C 0.9993(8) 0.4776(3) 0.4677(4) 0.0612(14) Uani 1 4 a d U
H13 H 1.0254 0.4229 0.4703 0.073 Uiso 1 4 a calc R
C14 C 1.1243(9) 0.5268(3) 0.4352(4) 0.0684(15) Uani 1 4 a d U
H14 H 1.2323 0.5070 0.4154 0.082 Uiso 1 4 a calc R
C15 C 1.0831(10) 0.6075(3) 0.4332(4) 0.0695(16) Uani 1 4 a d U
C16 C 0.9313(10) 0.6352(3) 0.4644(4) 0.0711(16) Uani 1 4 a d U
H16 H 0.9125 0.6906 0.4648 0.085 Uiso 1 4 a calc R
C17 C 0.7980(8) 0.5858(3) 0.4965(4) 0.0605(14) Uani 1 4 a d U
C18 C 0.6350(10) 0.6138(3) 0.5260(4) 0.0724(16) Uani 1 4 a d U
H18 H 0.6117 0.6688 0.5236 0.087 Uiso 1 4 a calc R
C19 C 0.5105(10) 0.5662(4) 0.5574(4) 0.0732(17) Uani 1 4 a d U
H19 H 0.4043 0.5880 0.5770 0.088 Uiso 1 4 a calc R
C20 C 0.5398(9) 0.4845(3) 0.5608(4) 0.0612(15) Uani 1 4 a d U
C21 C 0.2601(17) 0.4580(7) 0.6386(5) 0.148(4) Uani 1 4 a d DU
H21A H 0.2109 0.5075 0.6177 0.178 Uiso 1 4 a calc R
H21B H 0.1679 0.4169 0.6330 0.178 Uiso 1 4 a calc R
C22 C 0.291(2) 0.4698(9) 0.7189(6) 0.192(5) Uani 1 4 a d DU
H22A H 0.3795 0.4317 0.7367 0.287 Uiso 1 4 a calc R
H22B H 0.1806 0.4624 0.7467 0.287 Uiso 1 4 a calc R
H22C H 0.3355 0.5235 0.7274 0.287 Uiso 1 4 a calc R
C23 C 0.7786(11) 0.3333(5) 0.3214(4) 0.085(2) Uani 1 4 a d U
H23A H 0.7056 0.2873 0.3069 0.102 Uiso 1 4 a calc R
H23B H 0.9028 0.3155 0.3269 0.102 Uiso 1 4 a calc R
C24 C 0.7665(16) 0.3984(6) 0.2591(5) 0.113(3) Uani 1 4 a d U
H24A H 0.6419 0.4091 0.2476 0.170 Uiso 1 4 a calc R
H24B H 0.8269 0.3802 0.2134 0.170 Uiso 1 4 a calc R
H24C H 0.8231 0.4468 0.2773 0.170 Uiso 1 4 a calc R
O1 O 0.4149(6) 0.4346(2) 0.5911(3) 0.0685(11) Uani 1 4 a d .
O2 O 0.7139(6) 0.3664(2) 0.3944(2) 0.0658(11) Uani 1 4 a d .

loop_
_atom_site_aniso_label
_atom_site_aniso_U_11
_atom_site_aniso_U_22
_atom_site_aniso_U_33
_atom_site_aniso_U_23
_atom_site_aniso_U_13
_atom_site_aniso_U_12
Br1 0.1022(5) 0.0615(4) 0.0817(5) 0.0191(3) 0.0005(4) -0.0141(4)
Br2 0.1223(6) 0.0612(4) 0.1083(6) 0.0126(4) -0.0111(5) -0.0326(4)
C1 0.060(3) 0.048(3) 0.076(4) 0.006(3) 0.005(3) -0.007(2)
C2 0.050(3) 0.044(3) 0.086(4) 0.003(3) 0.005(3) -0.006(2)
C3 0.046(3) 0.037(2) 0.073(3) -0.009(2) 0.000(3) -0.0005(19)
C4 0.050(3) 0.037(2) 0.085(4) -0.014(3) 0.007(3) -0.002(2)
C5 0.054(3) 0.049(3) 0.072(3) -0.018(3) 0.008(3) -0.001(2)
C6 0.049(2) 0.040(2) 0.070(3) -0.010(2) 0.004(3) -0.005(2)
C7 0.051(3) 0.035(2) 0.065(3) -0.008(2) -0.003(3) 0.003(2)
C8 0.045(2) 0.038(2) 0.068(3) -0.009(2) -0.004(3) -0.003(2)
C9 0.068(3) 0.046(3) 0.061(3) -0.007(2) -0.004(3) -0.005(3)
C10 0.072(3) 0.050(3) 0.070(4) -0.008(3) 0.002(3) -0.004(3)
C11 0.058(3) 0.042(2) 0.057(3) -0.010(2) -0.008(2) 0.006(2)
C12 0.064(3) 0.041(2) 0.059(3) -0.005(2) -0.017(3) 0.007(2)
C13 0.067(3) 0.040(3) 0.077(4) -0.003(2) -0.007(3) 0.000(2)
C14 0.070(3) 0.045(3) 0.090(4) -0.002(3) -0.009(3) -0.011(3)
C15 0.084(4) 0.040(3) 0.085(4) 0.004(3) -0.024(3) -0.018(3)
C16 0.094(4) 0.035(3) 0.083(4) 0.001(3) -0.033(4) -0.004(3)
C17 0.073(3) 0.038(2) 0.070(3) -0.007(2) -0.028(3) 0.002(2)
C18 0.087(4) 0.042(3) 0.088(4) -0.014(3) -0.027(4) 0.015(3)
C19 0.080(4) 0.059(3) 0.081(4) -0.021(3) -0.015(3) 0.022(3)
C20 0.062(3) 0.054(3) 0.068(4) -0.016(3) -0.011(3) 0.010(3)
C21 0.165(8) 0.182(8) 0.098(6) 0.001(6) 0.049(7) 0.097(7)
C22 0.197(10) 0.233(11) 0.145(8) 0.023(8) 0.046(9) 0.084(10)
C23 0.078(4) 0.114(5) 0.063(4) -0.003(4) 0.009(4) -0.007(4)
C24 0.126(6) 0.134(6) 0.081(5) 0.006(4) 0.012(5) -0.022(6)
O1 0.064(2) 0.061(2) 0.080(3) -0.014(2) 0.007(2) 0.016(2)
O2 0.085(3) 0.052(2) 0.060(3) -0.0109(19) -0.001(2) -0.0063(19)

loop_
_atom_type_symbol
_atom_type_description
_atom_type_scat_dispersion_real
_atom_type_scat_dispersion_imag
_atom_type_scat_source
C C 0.0033 0.0016 'International Tables Vol C Tables 4.2.6.8 and 6.1.1.4'
H H 0.0000 0.0000 'International Tables Vol C Tables 4.2.6.8 and 6.1.1.4'
O O 0.0106 0.0060 'International Tables Vol C Tables 4.2.6.8 and 6.1.1.4'
Br Br -0.2901 2.4595 'International Tables Vol C Tables 4.2.6.8 and 6.1.1.4'

loop_
_geom_angle_atom_site_label_1
_geom_angle_atom_site_label_2
_geom_angle_atom_site_label_3
_geom_angle
C10 C1 C2 119.0(6)
C10 C1 Br1 115.9(5)
C2 C1 Br1 125.0(4)
C3 C2 C1 124.7(5)
C3 C2 H2 117.7
C1 C2 H2 117.6
C8 C3 C2 119.3(5)
C8 C3 C4 114.4(5)
C2 C3 C4 126.3(5)
C5 C4 C3 126.1(5)
C5 C4 H4 116.9
C3 C4 H4 117.0
C4 C5 C6 118.4(5)
C4 C5 H5 120.8
C6 C5 H5 120.8
C7 C6 C5 118.8(5)
C7 C6 O2 121.7(4)
C5 C6 O2 119.5(5)
C6 C7 C11 117.3(5)
C6 C7 C8 124.1(4)
C11 C7 C8 118.6(4)
C3 C8 C9 114.4(5)
C3 C8 C7 118.1(5)
C9 C8 C7 127.5(4)
C10 C9 C8 127.1(5)
C10 C9 H9 116.5
C8 C9 H9 116.5
C1 C10 C9 115.6(6)
C1 C10 H10 122.1
C9 C10 H10 122.3
C20 C11 C12 120.9(5)
C20 C11 C7 119.5(5)
C12 C11 C7 119.6(5)
C17 C12 C13 117.6(6)
C17 C12 C11 117.8(5)
C13 C12 C11 124.6(4)
C14 C13 C12 124.2(5)
C14 C13 H13 117.9
C12 C13 H13 117.9
C13 C14 C15 116.5(7)
C13 C14 H14 121.8
C15 C14 H14 121.7
C16 C15 C14 121.0(6)
C16 C15 Br2 122.9(4)
C14 C15 Br2 115.9(6)
C15 C16 C17 123.6(5)
C15 C16 H16 118.2
C17 C16 H16 118.2
C12 C17 C16 116.9(6)
C12 C17 C18 119.0(6)
C16 C17 C18 124.1(5)
C19 C18 C17 123.5(5)
C19 C18 H18 118.3
C17 C18 H18 118.3
C18 C19 C20 119.6(6)
C18 C19 H19 120.2
C20 C19 H19 120.2
O1 C20 C19 121.0(6)
O1 C20 C11 119.9(5)
C19 C20 C11 119.2(7)
C22 C21 O1 117.3(10)
C22 C21 H21A 107.7
O1 C21 H21A 107.7
C22 C21 H21B 108.2
O1 C21 H21B 108.2
H21A C21 H21B 107.2
C21 C22 H22A 109.5
C21 C22 H22B 109.2
H22A C22 H22B 109.5
C21 C22 H22C 109.8
H22A C22 H22C 109.5
H22B C22 H22C 109.5
O2 C23 C24 109.1(7)
O2 C23 H23A 109.9
C24 C23 H23A 109.9
O2 C23 H23B 109.8
C24 C23 H23B 109.8
H23A C23 H23B 108.3
C23 C24 H24A 109.4
C23 C24 H24B 109.5
H24A C24 H24B 109.5
C23 C24 H24C 109.5
H24A C24 H24C 109.5
H24B C24 H24C 109.5
C20 O1 C21 126.4(6)
C6 O2 C23 122.4(5)

loop_
_geom_bond_atom_site_label_1
_geom_bond_atom_site_label_2
_geom_bond_distance
Br1 C1 1.957(6)
Br2 C15 1.888(7)
C1 C10 1.357(8)
C1 C2 1.405(9)
C2 C3 1.390(8)
C2 H2 0.9300
C3 C8 1.376(7)
C3 C4 1.499(8)
C4 C5 1.342(8)
C4 H4 0.9300
C5 C6 1.388(7)
C5 H5 0.9300
C6 C7 1.371(8)
C6 O2 1.406(7)
C7 C11 1.431(7)
C7 C8 1.469(8)
C8 C9 1.433(7)
C9 C10 1.411(8)
C9 H9 0.9300
C10 H10 0.9300
C11 C20 1.400(8)
C11 C12 1.416(8)
C12 C17 1.383(7)
C12 C13 1.409(9)
C13 C14 1.358(9)
C13 H13 0.9300
C14 C15 1.376(8)
C14 H14 0.9300
C15 C16 1.330(10)
C16 C17 1.400(9)
C16 H16 0.9300
C17 C18 1.391(10)
C18 C19 1.332(10)
C18 H18 0.9300
C19 C20 1.377(8)
C19 H19 0.9300
C20 O1 1.349(8)
C21 C22 1.428(9)
C21 O1 1.464(10)
C21 H21A 0.9700
C21 H21B 0.9700
C22 H22A 0.9600
C22 H22B 0.9600
C22 H22C 0.9600
C23 O2 1.462(8)
C23 C24 1.533(11)
C23 H23A 0.9700
C23 H23B 0.9700
C24 H24A 0.9600
C24 H24B 0.9600
C24 H24C 0.9600
